data_7204685
loop_
_publ_author_name
'Fernando S. Delgado'
'Joaqu\'in Sanchiz'
'Catalina Ruiz-P\'erez'
'Francesc Lloret'
'Miguel Julve'

_publ_section_title
;
 High-dimensional malonate-based materials: Synthesis, crystal
 structures and magnetic properties of
 [M2(mal)2(L)(H2O)2]n&#x00B7;n(H2O) M = Zn(II), Co(II); H2mal = malonic
 acid, L = pyrimidine, pyrazine
;
_journal_issue 48
_journal_name_full CrystEngComm
_journal_page_first 280
_journal_page_last 284
_journal_paper_doi 10.1039/b305356c
_journal_volume 5
_journal_year 2003
_chemical_formula_sum 'C5 H6 N O5 Zn'
_chemical_formula_weight 225.48
_space_group_IT_number 5
_symmetry_cell_setting monoclinic
_symmetry_space_group_name_Hall 'C 2y'
_symmetry_space_group_name_H-M 'C 1 2 1'
_atom_sites_solution_hydrogens geom
_atom_sites_solution_primary direct
_atom_sites_solution_secondary difmap
_audit_creation_method SHELXL-97
_cell_angle_alpha 90.00
_cell_angle_beta 113.472(5)
_cell_angle_gamma 90.00
_cell_formula_units_Z 4
_cell_length_a 16.546(2)
_cell_length_b 6.9290(5)
_cell_length_c 7.4783(8)
_cell_measurement_temperature 293(2)
_cell_volume 786.42(14)
_computing_structure_refinement 'SHELXL-97 (Sheldrick, 1997)'
_diffrn_ambient_temperature 293(2)
_diffrn_measured_fraction_theta_full 1.000
_diffrn_measured_fraction_theta_max 1.000
_diffrn_measurement_device_type 'Enraf-Nonius MACH3'
_diffrn_measurement_method '/w scan'
_diffrn_radiation_monochromator graphite
_diffrn_radiation_source 'fine-focus sealed tube'
_diffrn_radiation_type MoK\a
_diffrn_radiation_wavelength 0.71073
_diffrn_reflns_av_R_equivalents 0.0294
_diffrn_reflns_av_sigmaI/netI 0.0389
_diffrn_reflns_limit_h_max 23
_diffrn_reflns_limit_h_min 0
_diffrn_reflns_limit_k_max 0
_diffrn_reflns_limit_k_min -9
_diffrn_reflns_limit_l_max 9
_diffrn_reflns_limit_l_min -10
_diffrn_reflns_number 1274
_diffrn_reflns_theta_full 29.97
_diffrn_reflns_theta_max 29.97
_diffrn_reflns_theta_min 2.68
_exptl_absorpt_coefficient_mu 3.104
_exptl_absorpt_correction_type none
_exptl_crystal_colour colorless
_exptl_crystal_density_diffrn 1.904
_exptl_crystal_density_method 'not measured'
_exptl_crystal_description prism
_exptl_crystal_F_000 452
_exptl_crystal_size_max 0.40
_exptl_crystal_size_mid 0.19
_exptl_crystal_size_min 0.13
_refine_diff_density_max 1.406
_refine_diff_density_min -0.731
_refine_diff_density_rms 0.147
_refine_ls_abs_structure_details 'Flack H D (1983), Acta Cryst. A39, 876-881'
_refine_ls_abs_structure_Flack 0.03(4)
_refine_ls_extinction_method none
_refine_ls_goodness_of_fit_ref 1.104
_refine_ls_hydrogen_treatment mixed
_refine_ls_matrix_type full
_refine_ls_number_parameters 110
_refine_ls_number_reflns 1236
_refine_ls_number_restraints 1
_refine_ls_restrained_S_all 1.104
_refine_ls_R_factor_all 0.0563
_refine_ls_R_factor_gt 0.0411
_refine_ls_shift/su_max 0.000
_refine_ls_shift/su_mean 0.000
_refine_ls_structure_factor_coef Fsqd
_refine_ls_weighting_details 'calc w==1/[\s^2^(Fo^2^)+(0.0723P)^2^+2.2569P] where P==(Fo^2^+2Fc^2^)/3'
_refine_ls_weighting_scheme calc
_refine_ls_wR_factor_gt 0.1137
_refine_ls_wR_factor_ref 0.1218
_reflns_number_gt 1076
_reflns_number_total 1236
_reflns_threshold_expression >2sigma(I)
_cod_data_source_file b305356c.txt
_cod_data_source_block COMPOUND1
_cod_original_cell_volume 786.44(14)
_cod_original_sg_symbol_H-M 'C 2'
_cod_database_code 7204685

loop_
_symmetry_equiv_pos_as_xyz
'x, y, z'
'-x, y, -z'
'x+1/2, y+1/2, z'
'-x+1/2, y+1/2, -z'

loop_
_atom_site_label
_atom_site_type_symbol
_atom_site_fract_x
_atom_site_fract_y
_atom_site_fract_z
_atom_site_U_iso_or_equiv
_atom_site_adp_type
_atom_site_occupancy
_atom_site_symmetry_multiplicity
_atom_site_calc_flag
_atom_site_refinement_flags
_atom_site_disorder_assembly
_atom_site_disorder_group
Zn1 Zn 0.30508(4) 0.12771(12) 0.29534(8) 0.02040(19) Uani 1 1 d . . .
C1 C 0.1702(4) -0.1214(10) 0.3604(9) 0.0211(11) Uani 1 1 d . . .
C2 C 0.1175(4) -0.1087(12) 0.1415(9) 0.0268(13) Uani 1 1 d . . .
H1 H 0.0887 0.0162 0.1124 0.032 Uiso 1 1 calc R . .
H2 H 0.0716 -0.2061 0.1048 0.032 Uiso 1 1 calc R . .
C3 C 0.1693(4) -0.1345(11) 0.0135(9) 0.0239(12) Uani 1 1 d . . .
O1 O 0.2437(3) -0.0368(9) 0.4380(6) 0.0289(11) Uani 1 1 d . . .
O2 O 0.2424(3) -0.0513(9) 0.0600(7) 0.0311(12) Uani 1 1 d . . .
O3 O 0.1351(3) -0.2116(9) 0.4526(7) 0.0290(11) Uani 1 1 d . . .
O4 O 0.1335(3) -0.2355(9) -0.1342(7) 0.0320(12) Uani 1 1 d . . .
C10 C 0.5000 0.0315(16) 0.5000 0.0255(18) Uani 1 2 d S . .
H10 H 0.5000 0.1657 0.5000 0.031 Uiso 1 2 calc SR . .
C11 C 0.4226(5) -0.2467(13) 0.4155(16) 0.046(2) Uani 1 1 d . . .
H11 H 0.3696 -0.3130 0.3577 0.056 Uiso 1 1 calc R . .
C12 C 0.5000 -0.3467(15) 0.5000 0.063(5) Uani 1 2 d S . .
H12 H 0.5000 -0.4809 0.5000 0.075 Uiso 1 2 calc SR . .
N1 N 0.4231(3) -0.0571(9) 0.4161(8) 0.0231(11) Uani 1 1 d . . .
O1W O 0.1934(3) 0.3237(9) 0.1958(7) 0.0307(11) Uani 1 1 d . . .

loop_
_atom_site_aniso_label
_atom_site_aniso_U_11
_atom_site_aniso_U_22
_atom_site_aniso_U_33
_atom_site_aniso_U_23
_atom_site_aniso_U_13
_atom_site_aniso_U_12
Zn1 0.0178(3) 0.0251(3) 0.0179(3) -0.0009(4) 0.00671(19) -0.0016(4)
C1 0.019(2) 0.021(3) 0.022(3) -0.001(2) 0.008(2) 0.001(2)
C2 0.018(3) 0.040(4) 0.020(3) 0.002(3) 0.005(2) 0.001(3)
C3 0.021(3) 0.025(3) 0.025(3) 0.001(3) 0.009(2) 0.001(2)
O1 0.022(2) 0.044(3) 0.0189(19) 0.004(2) 0.0061(17) -0.010(2)
O2 0.026(2) 0.046(3) 0.026(2) -0.015(2) 0.0147(18) -0.012(2)
O3 0.022(2) 0.037(3) 0.030(2) 0.011(2) 0.0123(18) 0.001(2)
O4 0.023(2) 0.040(3) 0.030(2) -0.012(2) 0.0076(18) -0.002(2)
C10 0.016(4) 0.027(5) 0.033(5) 0.000 0.008(3) 0.000
C11 0.021(3) 0.028(4) 0.081(7) -0.009(4) 0.011(4) -0.003(3)
C12 0.032(5) 0.007(7) 0.131(14) 0.000 0.013(7) 0.000
N1 0.019(2) 0.026(3) 0.025(3) 0.001(2) 0.009(2) 0.000(2)
O1W 0.031(2) 0.035(3) 0.027(2) 0.001(2) 0.011(2) 0.002(2)

loop_
_atom_type_symbol
_atom_type_description
_atom_type_scat_dispersion_real
_atom_type_scat_dispersion_imag
_atom_type_scat_source
C C 0.0033 0.0016 'International Tables Vol C Tables 4.2.6.8 and 6.1.1.4'
H H 0.0000 0.0000 'International Tables Vol C Tables 4.2.6.8 and 6.1.1.4'
N N 0.0061 0.0033 'International Tables Vol C Tables 4.2.6.8 and 6.1.1.4'
O O 0.0106 0.0060 'International Tables Vol C Tables 4.2.6.8 and 6.1.1.4'
Zn Zn 0.2839 1.4301 'International Tables Vol C Tables 4.2.6.8 and 6.1.1.4'

loop_
_geom_angle_atom_site_label_1
_geom_angle_atom_site_label_2
_geom_angle_atom_site_label_3
_geom_angle
_geom_angle_site_symmetry_1
_geom_angle_site_symmetry_3
_geom_angle_publ_flag
O2 Zn1 O3 174.6(2) . 4_556 ?
O2 Zn1 O1 85.8(2) . . ?
O3 Zn1 O1 89.0(2) 4_556 . ?
O2 Zn1 O4 88.6(2) . 4 ?
O3 Zn1 O4 96.6(2) 4_556 4 ?
O1 Zn1 O4 173.5(3) . 4 ?
O2 Zn1 O1W 90.8(2) . . ?
O3 Zn1 O1W 90.5(2) 4_556 . ?
O1 Zn1 O1W 89.8(2) . . ?
O4 Zn1 O1W 93.5(2) 4 . ?
O2 Zn1 N1 93.6(2) . . ?
O3 Zn1 N1 85.1(2) 4_556 . ?
O1 Zn1 N1 90.3(2) . . ?
O4 Zn1 N1 86.9(2) 4 . ?
O1W Zn1 N1 175.6(2) . . ?
O3 C1 O1 124.0(6) . . ?
O3 C1 C2 115.9(6) . . ?
O1 C1 C2 120.1(6) . . ?
C1 C2 C3 116.3(5) . . ?
O4 C3 O2 124.8(6) . . ?
O4 C3 C2 115.8(6) . . ?
O2 C3 C2 119.4(6) . . ?
C1 O1 Zn1 126.6(4) . . ?
C3 O2 Zn1 127.8(4) . . ?
C1 O3 Zn1 128.4(4) . 4_546 ?
C3 O4 Zn1 126.9(4) . 4_545 ?
N1 C10 N1 124.8(10) 2_656 . ?
N1 C11 C12 120.0(8) . . ?
C11 C12 C11 119.2(10) 2_656 . ?
C11 N1 C10 118.0(7) . . ?
C11 N1 Zn1 125.1(5) . . ?
C10 N1 Zn1 116.9(6) . . ?

loop_
_geom_bond_atom_site_label_1
_geom_bond_atom_site_label_2
_geom_bond_distance
_geom_bond_site_symmetry_2
_geom_bond_publ_flag
Zn1 O2 2.063(5) . ?
Zn1 O3 2.070(5) 4_556 ?
Zn1 O1 2.081(5) . ?
Zn1 O4 2.088(5) 4 ?
Zn1 O1W 2.172(5) . ?
Zn1 N1 2.205(6) . ?
C1 O3 1.233(8) . ?
C1 O1 1.265(8) . ?
C1 C2 1.521(8) . ?
C2 C3 1.529(9) . ?
C3 O4 1.241(8) . ?
C3 O2 1.258(8) . ?
O3 Zn1 2.070(5) 4_546 ?
O4 Zn1 2.088(5) 4_545 ?
C10 N1 1.324(8) 2_656 ?
C10 N1 1.324(8) . ?
C11 N1 1.314(11) . ?
C11 C12 1.370(10) . ?
C12 C11 1.370(10) 2_656 ?
